data_4030384
loop_
_publ_author_name
'Filatova, Ekaterina A.'
'Pozharskii, Alexander F.'
'Gulevskaya, Anna V.'
'Ozeryanskii, Valery A.'

_publ_section_title
;
 Multiple Transformations of 2-Alkynyl-1,8-bis(dimethylamino)naphthalenes
 into Benzo[g]indoles. Pd/Cu-Dependent Switching of the Electrophilic and
 Nucleophilic Sites in Acetylenic Bond and a Puzzle of Porcelain
 Catalysis.
;
_journal_issue 2
_journal_name_full 'The Journal of organic chemistry'
_journal_page_first 872
_journal_page_last 881
_journal_paper_doi 10.1021/jo502363t
_journal_volume 80
_journal_year 2015
_chemical_formula_moiety 'C37 H28 N2'
_chemical_formula_sum 'C37 H28 N2'
_chemical_formula_weight 500.61
_chemical_name_systematic
; 
 ? 
;
_space_group_IT_number 2
_symmetry_cell_setting triclinic
_symmetry_space_group_name_Hall '-P 1'
_symmetry_space_group_name_H-M 'P -1'
_atom_sites_solution_hydrogens geom
_atom_sites_solution_primary direct
_atom_sites_solution_secondary difmap
_audit_creation_method SHELXL-97
_cell_angle_alpha 100.749(2)
_cell_angle_beta 101.079(2)
_cell_angle_gamma 90.815(2)
_cell_formula_units_Z 4
_cell_length_a 9.2664(9)
_cell_length_b 14.6024(14)
_cell_length_c 20.5848(19)
_cell_measurement_reflns_used 2698
_cell_measurement_temperature 120(2)
_cell_measurement_theta_max 23.30
_cell_measurement_theta_min 2.24
_cell_volume 2681.9(4)
_computing_cell_refinement 'SAINT (Bruker, 2009)'
_computing_data_collection 'APEX (Bruker, 2009)'
_computing_data_reduction 'SAINT (Bruker, 2009)'
_computing_molecular_graphics 'SHELXTL (Sheldrick, 2008)'
_computing_publication_material 'SHELXTL (Sheldrick, 2008), publCIF (Westrip, 2010) and PLATON (Spek, 2009)'
_computing_structure_refinement 'SHELXTL (Sheldrick, 2008)'
_computing_structure_solution 'SHELXTL (Sheldrick, 2008)'
_diffrn_ambient_temperature 120(2)
_diffrn_measured_fraction_theta_full 1.000
_diffrn_measured_fraction_theta_max 1.000
_diffrn_measurement_device_type 'Bruker APEX-II CCD'
_diffrn_measurement_method '\f and \w scans'
_diffrn_radiation_monochromator graphite
_diffrn_radiation_source 'sealed tube'
_diffrn_radiation_type MoK\a
_diffrn_radiation_wavelength 0.71073
_diffrn_reflns_av_R_equivalents 0.0925
_diffrn_reflns_av_sigmaI/netI 0.1426
_diffrn_reflns_limit_h_max 12
_diffrn_reflns_limit_h_min -12
_diffrn_reflns_limit_k_max 19
_diffrn_reflns_limit_k_min -19
_diffrn_reflns_limit_l_max 28
_diffrn_reflns_limit_l_min -28
_diffrn_reflns_number 33661
_diffrn_reflns_theta_full 29.00
_diffrn_reflns_theta_max 29.00
_diffrn_reflns_theta_min 1.91
_diffrn_standards_decay_% 0
_diffrn_standards_number 0
_exptl_absorpt_coefficient_mu 0.072
_exptl_absorpt_correction_type none
_exptl_crystal_colour yellow
_exptl_crystal_density_diffrn 1.240
_exptl_crystal_density_method 'not measured'
_exptl_crystal_description prizm
_exptl_crystal_F_000 1056
_exptl_crystal_size_max 0.18
_exptl_crystal_size_mid 0.16
_exptl_crystal_size_min 0.10
_refine_diff_density_max 0.245
_refine_diff_density_min -0.263
_refine_diff_density_rms 0.054
_refine_ls_extinction_method none
_refine_ls_goodness_of_fit_ref 0.945
_refine_ls_hydrogen_treatment constr
_refine_ls_matrix_type full
_refine_ls_number_parameters 709
_refine_ls_number_reflns 14264
_refine_ls_number_restraints 0
_refine_ls_restrained_S_all 0.945
_refine_ls_R_factor_all 0.1498
_refine_ls_R_factor_gt 0.0588
_refine_ls_shift/su_max 0.000
_refine_ls_shift/su_mean 0.000
_refine_ls_structure_factor_coef Fsqd
_refine_ls_weighting_details 'calc w=1/[\s^2^(Fo^2^)+(0.0437P)^2^+0.0000P] where P=(Fo^2^+2Fc^2^)/3'
_refine_ls_weighting_scheme calc
_refine_ls_wR_factor_gt 0.1037
_refine_ls_wR_factor_ref 0.1355
_reflns_number_gt 6896
_reflns_number_total 14264
_reflns_threshold_expression I>2\s(I)
_cod_data_source_file jo502363t_si_003.cif
_cod_data_source_block s01
_cod_depositor_comments
;
The following automatic conversions were performed:

'_symmetry_cell_setting' value 'Triclinic' changed to 'triclinic'
according to
/home/saulius/struct/COD-crude-data--automatic-downloads/rss-feeds/ACS/lib/dictionaries/cif_core.dic
dictionary named 'cif_core.dic' version 2.4.2 from 2011-04-26.

Automatic conversion script
Id: cif_fix_values 2935 2014-11-11 08:27:57Z andrius 

 Adding full bibliography for 4030382--4030385.cif.
;
_cod_database_code 4030384

loop_
_symmetry_equiv_pos_as_xyz
'x, y, z'
'-x, -y, -z'

loop_
_atom_site_label
_atom_site_type_symbol
_atom_site_fract_x
_atom_site_fract_y
_atom_site_fract_z
_atom_site_U_iso_or_equiv
_atom_site_adp_type
_atom_site_occupancy
_atom_site_symmetry_multiplicity
_atom_site_calc_flag
_atom_site_refinement_flags
N1 N 0.2402(2) 0.43138(12) 0.52901(9) 0.0220(4) Uani 1 1 d .
N2 N 0.34512(19) 0.23693(12) 0.48399(9) 0.0195(4) Uani 1 1 d .
N1' N 0.4923(2) 0.24527(13) -0.11390(9) 0.0236(4) Uani 1 1 d .
N2' N 0.30738(19) 0.09653(12) -0.07875(9) 0.0214(4) Uani 1 1 d .
C1 C 0.1077(3) 0.79076(16) 0.71529(12) 0.0276(5) Uani 1 1 d .
H1A H 0.1150 0.7664 0.7554 0.033 Uiso 1 1 calc R
C2 C 0.0488(3) 0.87676(17) 0.71169(13) 0.0337(6) Uani 1 1 d .
H2A H 0.0157 0.9113 0.7495 0.040 Uiso 1 1 calc R
C3 C 0.0377(3) 0.91264(17) 0.65347(13) 0.0318(6) Uani 1 1 d .
H3A H -0.0050 0.9709 0.6509 0.038 Uiso 1 1 calc R
C4 C 0.0891(3) 0.86344(16) 0.59881(13) 0.0311(6) Uani 1 1 d .
H4A H 0.0825 0.8885 0.5590 0.037 Uiso 1 1 calc R
C5 C 0.1497(2) 0.77815(15) 0.60199(12) 0.0260(5) Uani 1 1 d .
H5A H 0.1868 0.7455 0.5648 0.031 Uiso 1 1 calc R
C6 C 0.1566(2) 0.73976(15) 0.65972(11) 0.0235(5) Uani 1 1 d .
C7 C 0.2047(2) 0.64631(16) 0.65974(11) 0.0249(5) Uani 1 1 d .
C8 C 0.2304(2) 0.56543(16) 0.65440(11) 0.0243(5) Uani 1 1 d .
C9 C 0.2491(2) 0.46737(15) 0.65162(11) 0.0212(5) Uani 1 1 d .
C10 C 0.2452(2) 0.43427(16) 0.71172(11) 0.0246(5) Uani 1 1 d .
H10A H 0.2559 0.4775 0.7532 0.029 Uiso 1 1 calc R
C11 C 0.2264(2) 0.34133(16) 0.71083(11) 0.0242(5) Uani 1 1 d .
H11A H 0.2127 0.3211 0.7506 0.029 Uiso 1 1 calc R
C12 C 0.2270(2) 0.27449(15) 0.65144(11) 0.0202(5) Uani 1 1 d .
C13 C 0.2001(2) 0.17746(15) 0.65028(11) 0.0222(5) Uani 1 1 d .
H13A H 0.1783 0.1588 0.6893 0.027 Uiso 1 1 calc R
C14 C 0.2050(2) 0.11139(15) 0.59505(11) 0.0226(5) Uani 1 1 d .
H14A H 0.1778 0.0480 0.5936 0.027 Uiso 1 1 calc R
C15 C 0.2515(2) 0.13863(14) 0.53962(11) 0.0194(5) Uani 1 1 d .
C16 C 0.2821(2) 0.23323(14) 0.53983(11) 0.0186(5) Uani 1 1 d .
C17 C 0.2552(2) 0.30548(14) 0.59287(11) 0.0183(5) Uani 1 1 d .
C18 C 0.2502(2) 0.40363(15) 0.59141(11) 0.0198(5) Uani 1 1 d .
C19 C 0.3501(2) 0.14672(15) 0.44839(11) 0.0210(5) Uani 1 1 d .
C20 C 0.4081(2) 0.12824(15) 0.38570(11) 0.0211(5) Uani 1 1 d .
C21 C 0.4975(2) 0.05413(15) 0.37264(11) 0.0244(5) Uani 1 1 d .
H21A H 0.5204 0.0140 0.4042 0.029 Uiso 1 1 calc R
C22 C 0.5537(3) 0.03814(16) 0.31367(12) 0.0279(5) Uani 1 1 d .
H22A H 0.6137 -0.0131 0.3049 0.033 Uiso 1 1 calc R
C23 C 0.5221(3) 0.09681(16) 0.26794(12) 0.0294(6) Uani 1 1 d .
H23A H 0.5624 0.0869 0.2283 0.035 Uiso 1 1 calc R
C24 C 0.4314(3) 0.17014(17) 0.28003(12) 0.0332(6) Uani 1 1 d .
H24A H 0.4088 0.2101 0.2483 0.040 Uiso 1 1 calc R
C25 C 0.3737(3) 0.18536(16) 0.33803(12) 0.0289(6) Uani 1 1 d .
H25A H 0.3101 0.2350 0.3456 0.035 Uiso 1 1 calc R
C26 C 0.2920(2) 0.08467(14) 0.48092(11) 0.0198(5) Uani 1 1 d .
C27 C 0.2763(2) -0.01439(16) 0.45943(11) 0.0218(5) Uani 1 1 d .
C28 C 0.2681(2) -0.09720(16) 0.43999(11) 0.0221(5) Uani 1 1 d .
C29 C 0.2644(2) -0.19538(15) 0.41199(11) 0.0212(5) Uani 1 1 d .
C30 C 0.1531(2) -0.25657(15) 0.41864(11) 0.0234(5) Uani 1 1 d .
H30A H 0.0798 -0.2341 0.4433 0.028 Uiso 1 1 calc R
C31 C 0.1502(3) -0.35036(16) 0.38902(11) 0.0288(6) Uani 1 1 d .
H31A H 0.0747 -0.3920 0.3936 0.035 Uiso 1 1 calc R
C32 C 0.2564(3) -0.38397(16) 0.35274(12) 0.0287(6) Uani 1 1 d .
H32A H 0.2543 -0.4484 0.3332 0.034 Uiso 1 1 calc R
C33 C 0.3653(3) -0.32314(16) 0.34515(11) 0.0276(5) Uani 1 1 d .
H33A H 0.4369 -0.3458 0.3195 0.033 Uiso 1 1 calc R
C34 C 0.3705(2) -0.22953(16) 0.37469(11) 0.0253(5) Uani 1 1 d .
H34A H 0.4461 -0.1883 0.3697 0.030 Uiso 1 1 calc R
C35 C 0.3073(3) 0.51890(15) 0.52302(12) 0.0289(6) Uani 1 1 d .
H35A H 0.3909 0.5380 0.5606 0.043 Uiso 1 1 calc R
H35B H 0.2346 0.5670 0.5241 0.043 Uiso 1 1 calc R
H35C H 0.3417 0.5110 0.4803 0.043 Uiso 1 1 calc R
C36 C 0.1213(2) 0.39212(16) 0.47320(11) 0.0269(5) Uani 1 1 d .
H36A H 0.0774 0.3358 0.4827 0.040 Uiso 1 1 calc R
H36B H 0.1602 0.3760 0.4317 0.040 Uiso 1 1 calc R
H36C H 0.0460 0.4380 0.4675 0.040 Uiso 1 1 calc R
C37 C 0.4513(2) 0.31105(15) 0.48064(11) 0.0235(5) Uani 1 1 d .
H37A H 0.5346 0.2828 0.4629 0.035 Uiso 1 1 calc R
H37B H 0.4870 0.3481 0.5260 0.035 Uiso 1 1 calc R
H37C H 0.4031 0.3515 0.4509 0.035 Uiso 1 1 calc R
C1' C 0.6801(3) 0.58655(16) -0.21630(12) 0.0307(6) Uani 1 1 d .
H1'A H 0.5886 0.6151 -0.2244 0.037 Uiso 1 1 calc R
C2' C 0.8007(3) 0.61932(17) -0.23764(13) 0.0354(6) Uani 1 1 d .
H2'A H 0.7913 0.6710 -0.2599 0.042 Uiso 1 1 calc R
C3' C 0.9348(3) 0.57779(17) -0.22697(13) 0.0341(6) Uani 1 1 d .
H3'A H 1.0166 0.6008 -0.2419 0.041 Uiso 1 1 calc R
C4' C 0.9486(3) 0.50288(17) -0.19443(12) 0.0335(6) Uani 1 1 d .
H4'A H 1.0399 0.4740 -0.1871 0.040 Uiso 1 1 calc R
C5' C 0.8293(3) 0.46979(16) -0.17250(12) 0.0294(6) Uani 1 1 d .
H5'A H 0.8396 0.4182 -0.1502 0.035 Uiso 1 1 calc R
C6' C 0.6938(3) 0.51134(15) -0.18278(11) 0.0246(5) Uani 1 1 d .
C7' C 0.5746(3) 0.47626(16) -0.15690(11) 0.0271(5) Uani 1 1 d .
C8' C 0.4895(3) 0.44037(16) -0.13164(12) 0.0272(5) Uani 1 1 d .
C9' C 0.3873(2) 0.40048(16) -0.09849(11) 0.0253(5) Uani 1 1 d .
C10' C 0.2933(3) 0.46208(17) -0.06667(12) 0.0300(6) Uani 1 1 d .
H10B H 0.2820 0.5227 -0.0770 0.036 Uiso 1 1 calc R
C11' C 0.2194(3) 0.43551(16) -0.02177(12) 0.0291(6) Uani 1 1 d .
H11B H 0.1628 0.4793 0.0014 0.035 Uiso 1 1 calc R
C12' C 0.2253(2) 0.34363(16) -0.00899(11) 0.0244(5) Uani 1 1 d .
C13' C 0.1624(2) 0.31936(16) 0.04402(11) 0.0272(5) Uani 1 1 d .
H13B H 0.1144 0.3654 0.0700 0.033 Uiso 1 1 calc R
C14' C 0.1693(2) 0.23228(16) 0.05832(11) 0.0248(5) Uani 1 1 d .
H14B H 0.1375 0.2195 0.0971 0.030 Uiso 1 1 calc R
C15' C 0.2245(2) 0.16078(16) 0.01455(11) 0.0220(5) Uani 1 1 d .
C16' C 0.2813(2) 0.18141(15) -0.03999(11) 0.0214(5) Uani 1 1 d .
C17' C 0.3001(2) 0.27578(15) -0.04892(11) 0.0216(5) Uani 1 1 d .
C18' C 0.3927(2) 0.30799(15) -0.08956(11) 0.0223(5) Uani 1 1 d .
C19' C 0.2708(2) 0.02458(15) -0.04828(11) 0.0216(5) Uani 1 1 d .
C20' C 0.2889(2) -0.07388(15) -0.07542(11) 0.0219(5) Uani 1 1 d .
C21' C 0.1788(3) -0.14116(16) -0.07772(11) 0.0269(5) Uani 1 1 d .
H21B H 0.0903 -0.1225 -0.0634 0.032 Uiso 1 1 calc R
C22' C 0.1969(3) -0.23525(16) -0.10071(12) 0.0296(6) Uani 1 1 d .
H22B H 0.1213 -0.2804 -0.1016 0.035 Uiso 1 1 calc R
C23' C 0.3245(3) -0.26335(17) -0.12229(12) 0.0305(6) Uani 1 1 d .
H23B H 0.3361 -0.3275 -0.1387 0.037 Uiso 1 1 calc R
C24' C 0.4354(3) -0.19747(17) -0.11988(11) 0.0277(5) Uani 1 1 d .
H24B H 0.5237 -0.2168 -0.1340 0.033 Uiso 1 1 calc R
C25' C 0.4183(2) -0.10343(16) -0.09691(11) 0.0245(5) Uani 1 1 d .
H25B H 0.4948 -0.0588 -0.0957 0.029 Uiso 1 1 calc R
C26' C 0.2218(2) 0.06248(16) 0.00983(11) 0.0225(5) Uani 1 1 d .
C27' C 0.1837(2) 0.01264(16) 0.05828(11) 0.0243(5) Uani 1 1 d .
C28' C 0.1544(2) -0.02918(16) 0.09942(12) 0.0252(5) Uani 1 1 d .
C29' C 0.1259(2) -0.08535(16) 0.14677(12) 0.0235(5) Uani 1 1 d .
C30' C 0.1732(2) -0.05413(16) 0.21605(11) 0.0258(5) Uani 1 1 d .
H30B H 0.2207 0.0061 0.2326 0.031 Uiso 1 1 calc R
C31' C 0.1510(3) -0.11036(17) 0.26066(12) 0.0299(6) Uani 1 1 d .
H31B H 0.1841 -0.0887 0.3078 0.036 Uiso 1 1 calc R
C32' C 0.0811(3) -0.19789(17) 0.23735(12) 0.0303(6) Uani 1 1 d .
H32B H 0.0668 -0.2364 0.2683 0.036 Uiso 1 1 calc R
C33' C 0.0318(2) -0.22926(17) 0.16846(12) 0.0277(5) Uani 1 1 d .
H33B H -0.0176 -0.2890 0.1523 0.033 Uiso 1 1 calc R
C34' C 0.0547(2) -0.17363(16) 0.12342(12) 0.0262(5) Uani 1 1 d .
H34B H 0.0217 -0.1956 0.0764 0.031 Uiso 1 1 calc R
C35' C 0.5373(3) 0.24461(17) -0.17799(12) 0.0303(6) Uani 1 1 d .
H35D H 0.4568 0.2651 -0.2095 0.045 Uiso 1 1 calc R
H35E H 0.5611 0.1812 -0.1968 0.045 Uiso 1 1 calc R
H35F H 0.6243 0.2870 -0.1708 0.045 Uiso 1 1 calc R
C36' C 0.6053(3) 0.21581(19) -0.06373(13) 0.0368(6) Uani 1 1 d .
H36D H 0.5667 0.2146 -0.0228 0.055 Uiso 1 1 calc R
H36E H 0.6913 0.2597 -0.0530 0.055 Uiso 1 1 calc R
H36F H 0.6340 0.1532 -0.0816 0.055 Uiso 1 1 calc R
C37' C 0.3064(3) 0.08045(16) -0.15156(11) 0.0271(5) Uani 1 1 d .
H37D H 0.2503 0.0219 -0.1738 0.041 Uiso 1 1 calc R
H37E H 0.4078 0.0765 -0.1588 0.041 Uiso 1 1 calc R
H37F H 0.2606 0.1322 -0.1705 0.041 Uiso 1 1 calc R

loop_
_atom_site_aniso_label
_atom_site_aniso_U_11
_atom_site_aniso_U_22
_atom_site_aniso_U_33
_atom_site_aniso_U_23
_atom_site_aniso_U_13
_atom_site_aniso_U_12
N1 0.0281(11) 0.0171(10) 0.0215(11) 0.0050(8) 0.0054(8) -0.0023(8)
N2 0.0231(10) 0.0153(10) 0.0220(10) 0.0039(7) 0.0086(8) -0.0009(8)
N1' 0.0243(11) 0.0288(11) 0.0220(11) 0.0095(8) 0.0101(8) 0.0058(8)
N2' 0.0258(10) 0.0232(11) 0.0167(10) 0.0034(8) 0.0086(8) 0.0009(8)
C1 0.0338(14) 0.0246(14) 0.0254(14) 0.0055(10) 0.0079(11) 0.0011(11)
C2 0.0358(15) 0.0257(14) 0.0402(16) 0.0010(11) 0.0137(12) 0.0053(11)
C3 0.0298(14) 0.0211(13) 0.0445(17) 0.0068(11) 0.0065(12) 0.0042(11)
C4 0.0387(15) 0.0206(13) 0.0329(15) 0.0065(11) 0.0036(11) -0.0052(11)
C5 0.0291(13) 0.0205(13) 0.0265(14) 0.0005(10) 0.0054(10) -0.0041(10)
C6 0.0223(12) 0.0187(12) 0.0284(14) 0.0019(10) 0.0048(10) -0.0010(9)
C7 0.0271(13) 0.0249(14) 0.0221(13) 0.0027(10) 0.0053(10) -0.0012(10)
C8 0.0268(13) 0.0235(14) 0.0217(13) 0.0004(10) 0.0060(10) 0.0013(10)
C9 0.0207(12) 0.0188(12) 0.0245(13) 0.0029(9) 0.0064(9) 0.0015(9)
C10 0.0253(13) 0.0251(13) 0.0212(13) -0.0006(10) 0.0044(10) 0.0047(10)
C11 0.0269(13) 0.0274(14) 0.0205(13) 0.0072(10) 0.0076(10) 0.0035(10)
C12 0.0172(11) 0.0232(12) 0.0211(12) 0.0039(9) 0.0061(9) 0.0026(9)
C13 0.0257(12) 0.0231(13) 0.0219(13) 0.0094(10) 0.0097(10) 0.0020(10)
C14 0.0264(13) 0.0190(12) 0.0258(13) 0.0092(10) 0.0085(10) 0.0004(10)
C15 0.0187(11) 0.0170(12) 0.0225(12) 0.0048(9) 0.0036(9) -0.0014(9)
C16 0.0203(11) 0.0172(12) 0.0196(12) 0.0053(9) 0.0057(9) -0.0001(9)
C17 0.0171(11) 0.0170(12) 0.0201(12) 0.0028(9) 0.0030(9) 0.0016(9)
C18 0.0170(11) 0.0214(12) 0.0217(12) 0.0045(9) 0.0054(9) 0.0011(9)
C19 0.0229(12) 0.0184(12) 0.0218(13) 0.0026(9) 0.0057(9) 0.0044(9)
C20 0.0247(12) 0.0176(12) 0.0217(13) 0.0026(9) 0.0073(9) -0.0015(9)
C21 0.0252(13) 0.0218(13) 0.0266(13) 0.0054(10) 0.0056(10) 0.0025(10)
C22 0.0262(13) 0.0263(13) 0.0312(14) 0.0008(10) 0.0098(10) 0.0053(10)
C23 0.0351(14) 0.0301(14) 0.0259(14) 0.0038(11) 0.0144(11) 0.0033(11)
C24 0.0495(17) 0.0291(14) 0.0269(15) 0.0117(11) 0.0152(12) 0.0081(12)
C25 0.0395(15) 0.0243(13) 0.0274(14) 0.0084(10) 0.0135(11) 0.0103(11)
C26 0.0224(12) 0.0162(12) 0.0219(12) 0.0040(9) 0.0066(9) 0.0012(9)
C27 0.0248(12) 0.0222(13) 0.0203(12) 0.0058(9) 0.0076(9) 0.0027(10)
C28 0.0248(13) 0.0227(13) 0.0192(12) 0.0048(9) 0.0044(9) 0.0025(10)
C29 0.0253(12) 0.0196(12) 0.0171(12) 0.0054(9) -0.0011(9) 0.0016(9)
C30 0.0253(12) 0.0257(13) 0.0190(12) 0.0047(9) 0.0036(9) 0.0008(10)
C31 0.0362(14) 0.0225(13) 0.0261(14) 0.0055(10) 0.0019(11) -0.0044(11)
C32 0.0371(15) 0.0184(13) 0.0255(14) -0.0011(10) -0.0015(11) 0.0033(11)
C33 0.0290(13) 0.0288(14) 0.0226(13) -0.0003(10) 0.0040(10) 0.0060(11)
C34 0.0247(13) 0.0239(13) 0.0263(13) 0.0046(10) 0.0027(10) -0.0020(10)
C35 0.0351(14) 0.0230(13) 0.0337(15) 0.0100(11) 0.0147(11) 0.0009(11)
C36 0.0281(13) 0.0279(14) 0.0244(13) 0.0061(10) 0.0033(10) 0.0028(10)
C37 0.0244(12) 0.0193(12) 0.0290(13) 0.0038(10) 0.0121(10) -0.0018(10)
C1' 0.0376(15) 0.0236(14) 0.0333(15) 0.0060(11) 0.0119(11) 0.0045(11)
C2' 0.0488(17) 0.0255(14) 0.0355(16) 0.0087(11) 0.0148(13) -0.0004(12)
C3' 0.0367(15) 0.0285(15) 0.0365(16) -0.0009(11) 0.0136(12) -0.0087(12)
C4' 0.0314(14) 0.0323(15) 0.0361(16) 0.0032(12) 0.0083(11) 0.0022(11)
C5' 0.0374(15) 0.0222(13) 0.0292(14) 0.0043(10) 0.0089(11) -0.0003(11)
C6' 0.0325(14) 0.0172(12) 0.0221(13) -0.0019(9) 0.0064(10) -0.0012(10)
C7' 0.0336(14) 0.0242(13) 0.0229(13) 0.0038(10) 0.0047(11) 0.0020(11)
C8' 0.0330(14) 0.0241(13) 0.0250(13) 0.0061(10) 0.0056(11) 0.0014(11)
C9' 0.0262(13) 0.0250(13) 0.0237(13) 0.0039(10) 0.0038(10) -0.0008(10)
C10' 0.0330(14) 0.0239(14) 0.0337(15) 0.0050(11) 0.0084(11) 0.0041(11)
C11' 0.0281(13) 0.0240(14) 0.0354(15) 0.0006(10) 0.0112(11) 0.0057(10)
C12' 0.0239(12) 0.0240(13) 0.0238(13) -0.0002(10) 0.0057(10) 0.0004(10)
C13' 0.0250(13) 0.0292(14) 0.0264(14) -0.0022(10) 0.0100(10) -0.0009(10)
C14' 0.0225(12) 0.0316(14) 0.0195(13) 0.0021(10) 0.0053(9) -0.0052(10)
C15' 0.0186(12) 0.0271(13) 0.0205(12) 0.0049(10) 0.0045(9) -0.0017(10)
C16' 0.0186(12) 0.0249(13) 0.0201(12) 0.0024(9) 0.0043(9) 0.0016(9)
C17' 0.0193(12) 0.0255(13) 0.0195(12) 0.0039(9) 0.0032(9) 0.0005(9)
C18' 0.0216(12) 0.0257(13) 0.0189(12) 0.0032(9) 0.0036(9) -0.0003(10)
C19' 0.0192(12) 0.0245(13) 0.0221(13) 0.0058(10) 0.0052(9) 0.0004(10)
C20' 0.0249(12) 0.0247(13) 0.0173(12) 0.0065(9) 0.0048(9) 0.0018(10)
C21' 0.0254(13) 0.0282(14) 0.0290(14) 0.0065(10) 0.0093(10) 0.0023(10)
C22' 0.0343(14) 0.0269(14) 0.0285(14) 0.0064(11) 0.0081(11) -0.0037(11)
C23' 0.0427(16) 0.0239(13) 0.0246(14) 0.0031(10) 0.0071(11) 0.0063(11)
C24' 0.0290(13) 0.0343(15) 0.0221(13) 0.0082(10) 0.0078(10) 0.0079(11)
C25' 0.0259(13) 0.0279(14) 0.0213(13) 0.0069(10) 0.0064(10) 0.0009(10)
C26' 0.0193(12) 0.0274(13) 0.0216(13) 0.0053(10) 0.0057(9) -0.0009(10)
C27' 0.0206(12) 0.0284(13) 0.0243(13) 0.0031(10) 0.0073(10) 0.0008(10)
C28' 0.0226(12) 0.0269(14) 0.0266(14) 0.0034(10) 0.0077(10) 0.0054(10)
C29' 0.0212(12) 0.0270(13) 0.0263(13) 0.0084(10) 0.0106(10) 0.0057(10)
C30' 0.0273(13) 0.0280(13) 0.0230(13) 0.0048(10) 0.0072(10) 0.0058(10)
C31' 0.0342(14) 0.0351(15) 0.0223(13) 0.0053(11) 0.0099(11) 0.0109(12)
C32' 0.0297(14) 0.0389(16) 0.0296(15) 0.0183(12) 0.0114(11) 0.0113(12)
C33' 0.0230(13) 0.0280(14) 0.0342(15) 0.0091(11) 0.0075(10) 0.0029(10)
C34' 0.0214(12) 0.0336(14) 0.0252(13) 0.0076(11) 0.0059(10) 0.0042(10)
C35' 0.0342(14) 0.0305(14) 0.0307(15) 0.0072(11) 0.0158(11) 0.0057(11)
C36' 0.0280(14) 0.0532(18) 0.0350(16) 0.0190(13) 0.0099(11) 0.0121(12)
C37' 0.0362(14) 0.0255(13) 0.0211(13) 0.0032(10) 0.0102(10) 0.0018(11)

loop_
_atom_type_symbol
_atom_type_description
_atom_type_scat_dispersion_real
_atom_type_scat_dispersion_imag
_atom_type_scat_source
C C 0.0033 0.0016 'International Tables Vol C Tables 4.2.6.8 and 6.1.1.4'
H H 0.0000 0.0000 'International Tables Vol C Tables 4.2.6.8 and 6.1.1.4'
N N 0.0061 0.0033 'International Tables Vol C Tables 4.2.6.8 and 6.1.1.4'

loop_
_geom_angle_atom_site_label_1
_geom_angle_atom_site_label_2
_geom_angle_atom_site_label_3
_geom_angle
C18 N1 C35 122.15(18)
C18 N1 C36 119.61(18)
C35 N1 C36 114.68(18)
C19 N2 C16 108.87(17)
C19 N2 C37 120.61(17)
C16 N2 C37 124.41(18)
C18' N1' C36' 116.68(18)
C18' N1' C35' 122.80(18)
C36' N1' C35' 113.40(18)
C19' N2' C16' 108.81(17)
C19' N2' C37' 121.06(18)
C16' N2' C37' 124.84(18)
C2 C1 C6 119.9(2)
C2 C1 H1A 120.0
C6 C1 H1A 120.0
C3 C2 C1 120.4(2)
C3 C2 H2A 119.8
C1 C2 H2A 119.8
C2 C3 C4 119.9(2)
C2 C3 H3A 120.0
C4 C3 H3A 120.0
C5 C4 C3 120.3(2)
C5 C4 H4A 119.9
C3 C4 H4A 119.9
C4 C5 C6 120.2(2)
C4 C5 H5A 119.9
C6 C5 H5A 119.9
C5 C6 C1 119.2(2)
C5 C6 C7 119.8(2)
C1 C6 C7 121.0(2)
C8 C7 C6 172.6(2)
C7 C8 C9 174.1(2)
C18 C9 C10 119.9(2)
C18 C9 C8 123.3(2)
C10 C9 C8 116.24(19)
C11 C10 C9 120.9(2)
C11 C10 H10A 119.6
C9 C10 H10A 119.6
C10 C11 C12 120.9(2)
C10 C11 H11A 119.6
C12 C11 H11A 119.6
C11 C12 C13 120.30(19)
C11 C12 C17 119.0(2)
C13 C12 C17 120.66(19)
C14 C13 C12 121.8(2)
C14 C13 H13A 119.1
C12 C13 H13A 119.1
C13 C14 C15 118.8(2)
C13 C14 H14A 120.6
C15 C14 H14A 120.6
C16 C15 C14 120.6(2)
C16 C15 C26 107.79(18)
C14 C15 C26 131.2(2)
N2 C16 C15 107.26(18)
N2 C16 C17 131.17(19)
C15 C16 C17 121.49(19)
C12 C17 C16 115.24(18)
C12 C17 C18 118.50(19)
C16 C17 C18 126.24(19)
N1 C18 C9 122.58(19)
N1 C18 C17 118.32(19)
C9 C18 C17 119.03(19)
C26 C19 N2 109.06(18)
C26 C19 C20 129.4(2)
N2 C19 C20 121.53(19)
C21 C20 C25 118.8(2)
C21 C20 C19 121.0(2)
C25 C20 C19 120.2(2)
C20 C21 C22 120.6(2)
C20 C21 H21A 119.7
C22 C21 H21A 119.7
C23 C22 C21 120.0(2)
C23 C22 H22A 120.0
C21 C22 H22A 120.0
C22 C23 C24 119.9(2)
C22 C23 H23A 120.1
C24 C23 H23A 120.1
C25 C24 C23 120.2(2)
C25 C24 H24A 119.9
C23 C24 H24A 119.9
C24 C25 C20 120.5(2)
C24 C25 H25A 119.7
C20 C25 H25A 119.7
C19 C26 C27 125.9(2)
C19 C26 C15 106.97(18)
C27 C26 C15 127.11(19)
C28 C27 C26 177.2(2)
C27 C28 C29 175.0(2)
C30 C29 C34 119.4(2)
C30 C29 C28 121.2(2)
C34 C29 C28 119.3(2)
C31 C30 C29 119.7(2)
C31 C30 H30A 120.2
C29 C30 H30A 120.2
C32 C31 C30 120.7(2)
C32 C31 H31A 119.6
C30 C31 H31A 119.6
C33 C32 C31 119.7(2)
C33 C32 H32A 120.2
C31 C32 H32A 120.2
C34 C33 C32 120.4(2)
C34 C33 H33A 119.8
C32 C33 H33A 119.8
C33 C34 C29 120.2(2)
C33 C34 H34A 119.9
C29 C34 H34A 119.9
N1 C35 H35A 109.5
N1 C35 H35B 109.5
H35A C35 H35B 109.5
N1 C35 H35C 109.5
H35A C35 H35C 109.5
H35B C35 H35C 109.5
N1 C36 H36A 109.5
N1 C36 H36B 109.5
H36A C36 H36B 109.5
N1 C36 H36C 109.5
H36A C36 H36C 109.5
H36B C36 H36C 109.5
N2 C37 H37A 109.5
N2 C37 H37B 109.5
H37A C37 H37B 109.5
N2 C37 H37C 109.5
H37A C37 H37C 109.5
H37B C37 H37C 109.5
C2' C1' C6' 119.7(2)
C2' C1' H1'A 120.2
C6' C1' H1'A 120.2
C1' C2' C3' 121.0(2)
C1' C2' H2'A 119.5
C3' C2' H2'A 119.5
C4' C3' C2' 119.5(2)
C4' C3' H3'A 120.2
C2' C3' H3'A 120.2
C3' C4' C5' 120.1(2)
C3' C4' H4'A 120.0
C5' C4' H4'A 120.0
C4' C5' C6' 120.9(2)
C4' C5' H5'A 119.6
C6' C5' H5'A 119.6
C1' C6' C5' 118.8(2)
C1' C6' C7' 122.5(2)
C5' C6' C7' 118.6(2)
C8' C7' C6' 171.5(3)
C7' C8' C9' 177.4(3)
C18' C9' C10' 120.1(2)
C18' C9' C8' 121.9(2)
C10' C9' C8' 117.4(2)
C11' C10' C9' 120.9(2)
C11' C10' H10B 119.6
C9' C10' H10B 119.6
C10' C11' C12' 121.0(2)
C10' C11' H11B 119.5
C12' C11' H11B 119.5
C11' C12' C13' 120.6(2)
C11' C12' C17' 118.8(2)
C13' C12' C17' 120.6(2)
C14' C13' C12' 121.8(2)
C14' C13' H13B 119.1
C12' C13' H13B 119.1
C13' C14' C15' 119.0(2)
C13' C14' H14B 120.5
C15' C14' H14B 120.5
C16' C15' C14' 120.3(2)
C16' C15' C26' 107.96(19)
C14' C15' C26' 131.4(2)
N2' C16' C15' 107.09(18)
N2' C16' C17' 131.32(19)
C15' C16' C17' 121.58(19)
C16' C17' C18' 126.3(2)
C16' C17' C12' 115.03(19)
C18' C17' C12' 118.5(2)
C9' C18' N1' 123.64(19)
C9' C18' C17' 119.2(2)
N1' C18' C17' 117.00(19)
C26' C19' N2' 108.86(19)
C26' C19' C20' 128.4(2)
N2' C19' C20' 122.71(19)
C21' C20' C25' 118.3(2)
C21' C20' C19' 120.1(2)
C25' C20' C19' 121.5(2)
C22' C21' C20' 120.8(2)
C22' C21' H21B 119.6
C20' C21' H21B 119.6
C23' C22' C21' 120.2(2)
C23' C22' H22B 119.9
C21' C22' H22B 119.9
C22' C23' C24' 119.7(2)
C22' C23' H23B 120.2
C24' C23' H23B 120.2
C23' C24' C25' 120.5(2)
C23' C24' H24B 119.8
C25' C24' H24B 119.8
C24' C25' C20' 120.5(2)
C24' C25' H25B 119.8
C20' C25' H25B 119.8
C19' C26' C15' 107.22(19)
C19' C26' C27' 126.5(2)
C15' C26' C27' 126.2(2)
C28' C27' C26' 178.8(2)
C27' C28' C29' 175.5(2)
C30' C29' C34' 119.0(2)
C30' C29' C28' 120.9(2)
C34' C29' C28' 120.1(2)
C31' C30' C29' 120.3(2)
C31' C30' H30B 119.9
C29' C30' H30B 119.9
C30' C31' C32' 120.6(2)
C30' C31' H31B 119.7
C32' C31' H31B 119.7
C31' C32' C33' 119.7(2)
C31' C32' H32B 120.2
C33' C32' H32B 120.2
C34' C33' C32' 120.1(2)
C34' C33' H33B 120.0
C32' C33' H33B 120.0
C33' C34' C29' 120.4(2)
C33' C34' H34B 119.8
C29' C34' H34B 119.8
N1' C35' H35D 109.5
N1' C35' H35E 109.5
H35D C35' H35E 109.5
N1' C35' H35F 109.5
H35D C35' H35F 109.5
H35E C35' H35F 109.5
N1' C36' H36D 109.5
N1' C36' H36E 109.5
H36D C36' H36E 109.5
N1' C36' H36F 109.5
H36D C36' H36F 109.5
H36E C36' H36F 109.5
N2' C37' H37D 109.5
N2' C37' H37E 109.5
H37D C37' H37E 109.5
N2' C37' H37F 109.5
H37D C37' H37F 109.5
H37E C37' H37F 109.5

loop_
_geom_bond_atom_site_label_1
_geom_bond_atom_site_label_2
_geom_bond_distance
N1 C18 1.404(3)
N1 C35 1.449(3)
N1 C36 1.453(3)
N2 C19 1.389(3)
N2 C16 1.395(3)
N2 C37 1.473(3)
N1' C18' 1.404(3)
N1' C36' 1.453(3)
N1' C35' 1.457(3)
N2' C19' 1.389(3)
N2' C16' 1.395(3)
N2' C37' 1.471(3)
C1 C2 1.386(3)
C1 C6 1.400(3)
C1 H1A 0.9500
C2 C3 1.382(3)
C2 H2A 0.9500
C3 C4 1.386(3)
C3 H3A 0.9500
C4 C5 1.381(3)
C4 H4A 0.9500
C5 C6 1.397(3)
C5 H5A 0.9500
C6 C7 1.442(3)
C7 C8 1.197(3)
C8 C9 1.437(3)
C9 C18 1.406(3)
C9 C10 1.416(3)
C10 C11 1.362(3)
C10 H10A 0.9500
C11 C12 1.416(3)
C11 H11A 0.9500
C12 C13 1.430(3)
C12 C17 1.431(3)
C13 C14 1.356(3)
C13 H13A 0.9500
C14 C15 1.414(3)
C14 H14A 0.9500
C15 C16 1.405(3)
C15 C26 1.431(3)
C16 C17 1.432(3)
C17 C18 1.440(3)
C19 C26 1.382(3)
C19 C20 1.472(3)
C20 C21 1.390(3)
C20 C25 1.398(3)
C21 C22 1.393(3)
C21 H21A 0.9500
C22 C23 1.381(3)
C22 H22A 0.9500
C23 C24 1.386(3)
C23 H23A 0.9500
C24 C25 1.382(3)
C24 H24A 0.9500
C25 H25A 0.9500
C26 C27 1.428(3)
C27 C28 1.197(3)
C28 C29 1.439(3)
C29 C30 1.398(3)
C29 C34 1.402(3)
C30 C31 1.389(3)
C30 H30A 0.9500
C31 C32 1.388(3)
C31 H31A 0.9500
C32 C33 1.386(3)
C32 H32A 0.9500
C33 C34 1.385(3)
C33 H33A 0.9500
C34 H34A 0.9500
C35 H35A 0.9800
C35 H35B 0.9800
C35 H35C 0.9800
C36 H36A 0.9800
C36 H36B 0.9800
C36 H36C 0.9800
C37 H37A 0.9800
C37 H37B 0.9800
C37 H37C 0.9800
C1' C2' 1.386(3)
C1' C6' 1.397(3)
C1' H1'A 0.9500
C2' C3' 1.389(3)
C2' H2'A 0.9500
C3' C4' 1.381(3)
C3' H3'A 0.9500
C4' C5' 1.384(3)
C4' H4'A 0.9500
C5' C6' 1.399(3)
C5' H5'A 0.9500
C6' C7' 1.442(3)
C7' C8' 1.189(3)
C8' C9' 1.443(3)
C9' C18' 1.397(3)
C9' C10' 1.421(3)
C10' C11' 1.358(3)
C10' H10B 0.9500
C11' C12' 1.414(3)
C11' H11B 0.9500
C12' C13' 1.428(3)
C12' C17' 1.440(3)
C13' C14' 1.357(3)
C13' H13B 0.9500
C14' C15' 1.416(3)
C14' H14B 0.9500
C15' C16' 1.406(3)
C15' C26' 1.420(3)
C16' C17' 1.436(3)
C17' C18' 1.438(3)
C19' C26' 1.383(3)
C19' C20' 1.467(3)
C20' C21' 1.394(3)
C20' C25' 1.403(3)
C21' C22' 1.391(3)
C21' H21B 0.9500
C22' C23' 1.383(3)
C22' H22B 0.9500
C23' C24' 1.385(3)
C23' H23B 0.9500
C24' C25' 1.388(3)
C24' H24B 0.9500
C25' H25B 0.9500
C26' C27' 1.431(3)
C27' C28' 1.200(3)
C28' C29' 1.443(3)
C29' C30' 1.395(3)
C29' C34' 1.397(3)
C30' C31' 1.381(3)
C30' H30B 0.9500
C31' C32' 1.383(3)
C31' H31B 0.9500
C32' C33' 1.390(3)
C32' H32B 0.9500
C33' C34' 1.384(3)
C33' H33B 0.9500
C34' H34B 0.9500
C35' H35D 0.9800
C35' H35E 0.9800
C35' H35F 0.9800
C36' H36D 0.9800
C36' H36E 0.9800
C36' H36F 0.9800
C37' H37D 0.9800
C37' H37E 0.9800
C37' H37F 0.9800

loop_
_geom_torsion_atom_site_label_1
_geom_torsion_atom_site_label_2
_geom_torsion_atom_site_label_3
_geom_torsion_atom_site_label_4
_geom_torsion
C6 C1 C2 C3 0.0(4)
C1 C2 C3 C4 -1.5(4)
C2 C3 C4 C5 0.8(4)
C3 C4 C5 C6 1.5(3)
C4 C5 C6 C1 -3.0(3)
C4 C5 C6 C7 173.1(2)
C2 C1 C6 C5 2.2(3)
C2 C1 C6 C7 -173.8(2)
C5 C6 C7 C8 -65.9(19)
C1 C6 C7 C8 110.1(18)
C6 C7 C8 C9 -72(3)
C7 C8 C9 C18 127(2)
C7 C8 C9 C10 -44(2)
C18 C9 C10 C11 -7.2(3)
C8 C9 C10 C11 164.2(2)
C9 C10 C11 C12 7.3(3)
C10 C11 C12 C13 -177.0(2)
C10 C11 C12 C17 3.2(3)
C11 C12 C13 C14 -177.6(2)
C17 C12 C13 C14 2.2(3)
C12 C13 C14 C15 6.0(3)
C13 C14 C15 C16 -4.4(3)
C13 C14 C15 C26 167.6(2)
C19 N2 C16 C15 1.6(2)
C37 N2 C16 C15 -150.78(19)
C19 N2 C16 C17 178.3(2)
C37 N2 C16 C17 25.9(3)
C14 C15 C16 N2 171.48(19)
C26 C15 C16 N2 -2.2(2)
C14 C15 C16 C17 -5.6(3)
C26 C15 C16 C17 -179.27(19)
C11 C12 C17 C16 168.37(19)
C13 C12 C17 C16 -11.5(3)
C11 C12 C17 C18 -13.3(3)
C13 C12 C17 C18 166.87(19)
N2 C16 C17 C12 -163.1(2)
C15 C16 C17 C12 13.1(3)
N2 C16 C17 C18 18.7(4)
C15 C16 C17 C18 -165.1(2)
C35 N1 C18 C9 35.5(3)
C36 N1 C18 C9 -122.1(2)
C35 N1 C18 C17 -147.4(2)
C36 N1 C18 C17 55.0(3)
C10 C9 C18 N1 173.92(19)
C8 C9 C18 N1 3.1(3)
C10 C9 C18 C17 -3.2(3)
C8 C9 C18 C17 -174.0(2)
C12 C17 C18 N1 -163.98(19)
C16 C17 C18 N1 14.2(3)
C12 C17 C18 C9 13.2(3)
C16 C17 C18 C9 -168.6(2)
C16 N2 C19 C26 -0.4(2)
C37 N2 C19 C26 153.23(19)
C16 N2 C19 C20 178.56(19)
C37 N2 C19 C20 -27.8(3)
C26 C19 C20 C21 -42.4(3)
N2 C19 C20 C21 138.9(2)
C26 C19 C20 C25 137.5(2)
N2 C19 C20 C25 -41.2(3)
C25 C20 C21 C22 1.1(3)
C19 C20 C21 C22 -179.0(2)
C20 C21 C22 C23 0.7(3)
C21 C22 C23 C24 -1.6(4)
C22 C23 C24 C25 0.7(4)
C23 C24 C25 C20 1.2(4)
C21 C20 C25 C24 -2.1(4)
C19 C20 C25 C24 178.0(2)
N2 C19 C26 C27 179.2(2)
C20 C19 C26 C27 0.3(4)
N2 C19 C26 C15 -0.9(2)
C20 C19 C26 C15 -179.8(2)
C16 C15 C26 C19 2.0(2)
C14 C15 C26 C19 -170.8(2)
C16 C15 C26 C27 -178.2(2)
C14 C15 C26 C27 9.0(4)
C19 C26 C27 C28 26(5)
C15 C26 C27 C28 -154(5)
C26 C27 C28 C29 -23(7)
C27 C28 C29 C30 -151(3)
C27 C28 C29 C34 26(3)
C34 C29 C30 C31 0.8(3)
C28 C29 C30 C31 177.8(2)
C29 C30 C31 C32 -0.2(3)
C30 C31 C32 C33 -0.9(3)
C31 C32 C33 C34 1.3(3)
C32 C33 C34 C29 -0.7(3)
C30 C29 C34 C33 -0.4(3)
C28 C29 C34 C33 -177.5(2)
C6' C1' C2' C3' 0.8(4)
C1' C2' C3' C4' -0.2(4)
C2' C3' C4' C5' -0.2(4)
C3' C4' C5' C6' 0.0(4)
C2' C1' C6' C5' -1.0(3)
C2' C1' C6' C7' 177.4(2)
C4' C5' C6' C1' 0.6(3)
C4' C5' C6' C7' -177.9(2)
C1' C6' C7' C8' -171.3(16)
C5' C6' C7' C8' 7.1(18)
C6' C7' C8' C9' 96(6)
C7' C8' C9' C18' -132(6)
C7' C8' C9' C10' 39(6)
C18' C9' C10' C11' 7.0(4)
C8' C9' C10' C11' -164.6(2)
C9' C10' C11' C12' -4.6(4)
C10' C11' C12' C13' 172.3(2)
C10' C11' C12' C17' -5.7(3)
C11' C12' C13' C14' -178.6(2)
C17' C12' C13' C14' -0.6(3)
C12' C13' C14' C15' -7.7(3)
C13' C14' C15' C16' 4.7(3)
C13' C14' C15' C26' -167.9(2)
C19' N2' C16' C15' -1.3(2)
C37' N2' C16' C15' 153.0(2)
C19' N2' C16' C17' -179.8(2)
C37' N2' C16' C17' -25.5(4)
C14' C15' C16' N2' -171.88(19)
C26' C15' C16' N2' 2.2(2)
C14' C15' C16' C17' 6.8(3)
C26' C15' C16' C17' -179.0(2)
N2' C16' C17' C18' -20.5(4)
C15' C16' C17' C18' 161.1(2)
N2' C16' C17' C12' 164.0(2)
C15' C16' C17' C12' -14.4(3)
C11' C12' C17' C16' -170.7(2)
C13' C12' C17' C16' 11.3(3)
C11' C12' C17' C18' 13.5(3)
C13' C12' C17' C18' -164.6(2)
C10' C9' C18' N1' -173.8(2)
C8' C9' C18' N1' -2.6(3)
C10' C9' C18' C17' 1.1(3)
C8' C9' C18' C17' 172.3(2)
C36' N1' C18' C9' 112.0(2)
C35' N1' C18' C9' -36.5(3)
C36' N1' C18' C17' -63.0(3)
C35' N1' C18' C17' 148.5(2)
C16' C17' C18' C9' 173.5(2)
C12' C17' C18' C9' -11.2(3)
C16' C17' C18' N1' -11.3(3)
C12' C17' C18' N1' 164.11(19)
C16' N2' C19' C26' -0.2(2)
C37' N2' C19' C26' -155.65(19)
C16' N2' C19' C20' -178.41(19)
C37' N2' C19' C20' 26.1(3)
C26' C19' C20' C21' 45.3(3)
N2' C19' C20' C21' -136.9(2)
C26' C19' C20' C25' -132.0(2)
N2' C19' C20' C25' 45.9(3)
C25' C20' C21' C22' 0.0(3)
C19' C20' C21' C22' -177.3(2)
C20' C21' C22' C23' -0.6(4)
C21' C22' C23' C24' 1.1(4)
C22' C23' C24' C25' -1.0(3)
C23' C24' C25' C20' 0.4(3)
C21' C20' C25' C24' 0.1(3)
C19' C20' C25' C24' 177.4(2)
N2' C19' C26' C15' 1.6(2)
C20' C19' C26' C15' 179.7(2)
N2' C19' C26' C27' -175.2(2)
C20' C19' C26' C27' 2.9(4)
C16' C15' C26' C19' -2.4(2)
C14' C15' C26' C19' 170.9(2)
C16' C15' C26' C27' 174.4(2)
C14' C15' C26' C27' -12.4(4)
C19' C26' C27' C28' 80(12)
C15' C26' C27' C28' -96(12)
C26' C27' C28' C29' -60(14)
C27' C28' C29' C30' 118(3)
C27' C28' C29' C34' -60(3)
C34' C29' C30' C31' 0.7(3)
C28' C29' C30' C31' -177.1(2)
C29' C30' C31' C32' -0.4(3)
C30' C31' C32' C33' -0.4(3)
C31' C32' C33' C34' 1.0(3)
C32' C33' C34' C29' -0.7(3)
C30' C29' C34' C33' -0.2(3)
C28' C29' C34' C33' 177.6(2)
